data_1518782
loop_
_publ_author_name
'Zhao, Yaguang'
'Yu, Mengmeng'
'Zhang, Shuailin'
'Wu, Zhenqiang'
'Liu, Yuchu'
'Peng, Chi-How'
'Fu, Xuefeng'

_publ_section_title
;
 A well-defined, versatile photoinitiator (salen)Co--CO2CH3for visible
 light-initiated living/controlled radical polymerization
;
_journal_issue 5
_journal_name_full 'Chem. Sci.'
_journal_page_first 2979
_journal_paper_doi 10.1039/C5SC00477B
_journal_volume 6
_journal_year 2015
_chemical_formula_moiety 'C38 H55 Co N2 O4'
_chemical_formula_sum 'C38 H55 Co N2 O4'
_chemical_formula_weight 662.77
_chemical_name_systematic (salen)Co-CO2CH3
_chemical_properties_physical 'Heat-sensitive, Light-sensitive'
_space_group_crystal_system monoclinic
_space_group_IT_number 14
_space_group_name_Hall '-P 2yn'
_space_group_name_H-M_alt 'P 1 21/n 1'
_symmetry_space_group_name_Hall '-P 2yn'
_symmetry_space_group_name_H-M 'P 1 21/n 1'
_atom_sites_solution_hydrogens geom
_audit_creation_date 2014-02-11
_audit_creation_method
;
Olex2 1.2
(compiled 2013.12.10 svn.r2850 for OlexSys, GUI svn.r4736)
;
_audit_update_record
;
2014-10-27 deposited with the CCDC.
2015-03-05 downloaded from the CCDC.
;
_cell_angle_alpha 90
_cell_angle_beta 100.629(2)
_cell_angle_gamma 90
_cell_formula_units_Z 4
_cell_length_a 17.569(4)
_cell_length_b 10.302(2)
_cell_length_c 19.781(4)
_cell_measurement_reflns_used 11364
_cell_measurement_temperature 173.1500
_cell_measurement_theta_max 27.4812
_cell_measurement_theta_min 1.9769
_cell_volume 3518.8(13)
_computing_cell_refinement 'CrystalClear (Rigaku Inc., 2007)'
_computing_data_collection 'CrystalClear (Rigaku Inc., 2007)'
_computing_data_reduction 'CrystalClear (Rigaku Inc., 2007)'
_computing_molecular_graphics 'Olex2 (Dolomanov et al., 2009)'
_computing_publication_material 'Olex2 (Dolomanov et al., 2009)'
_computing_structure_refinement 'XL (Sheldrick, 2008)'
_computing_structure_solution
;
'XS (Sheldrick, 2008)' 
;
_diffrn_ambient_temperature 173.1500
_diffrn_detector_area_resol_mean 28.5714
_diffrn_measured_fraction_theta_full 0.996
_diffrn_measured_fraction_theta_max 0.995
_diffrn_measurement_device
;
Saturn724+ (2x2 bin mode)
;
_diffrn_measurement_device_details
;
AFC10: Fixed Chi 2 circle
;
_diffrn_measurement_device_type 'Saturn724+ CCD'
_diffrn_measurement_method '\w scans at fixed \c = 45\%'
_diffrn_orient_matrix_type d*Trek
_diffrn_orient_matrix_UB_11 0.0061
_diffrn_orient_matrix_UB_12 0.0512
_diffrn_orient_matrix_UB_13 -0.0264
_diffrn_orient_matrix_UB_21 0.0714
_diffrn_orient_matrix_UB_22 -0.0367
_diffrn_orient_matrix_UB_23 -0.0546
_diffrn_orient_matrix_UB_31 -0.0328
_diffrn_orient_matrix_UB_32 -0.0055
_diffrn_orient_matrix_UB_33 -0.0392
_diffrn_radiation_detector CCD
_diffrn_radiation_monochromator 'Graphite Monochromator'
_diffrn_radiation_type MoK\a
_diffrn_radiation_wavelength 0.71073
_diffrn_reflns_av_R_equivalents 0.0422
_diffrn_reflns_av_unetI/netI 0.0387
_diffrn_reflns_Laue_measured_fraction_full 0.996
_diffrn_reflns_Laue_measured_fraction_max 0.995
_diffrn_reflns_limit_h_max 22
_diffrn_reflns_limit_h_min -22
_diffrn_reflns_limit_k_max 13
_diffrn_reflns_limit_k_min -12
_diffrn_reflns_limit_l_max 25
_diffrn_reflns_limit_l_min -25
_diffrn_reflns_number 23869
_diffrn_reflns_point_group_measured_fraction_full 0.996
_diffrn_reflns_point_group_measured_fraction_max 0.995
_diffrn_reflns_theta_full 26.000
_diffrn_reflns_theta_max 27.492
_diffrn_reflns_theta_min 2.359
_diffrn_source 'Sealed Tube'
_diffrn_source_current 30.0000
_diffrn_source_power 1.5000
_diffrn_source_voltage 50.0000
_exptl_absorpt_coefficient_mu 0.529
_exptl_absorpt_correction_T_max 1.0000
_exptl_absorpt_correction_T_min 0.5418
_exptl_absorpt_correction_type multi-scan
_exptl_absorpt_process_details 'CrystalClear (Rigaku Inc., 2007)'
_exptl_crystal_colour 'dark green'
_exptl_crystal_colour_primary red
_exptl_crystal_density_diffrn 1.251
_exptl_crystal_description block
_exptl_crystal_F_000 1424
_exptl_crystal_recrystallization_method 'Re-crystallisation from solvent: dichloromethane/hexane'
_exptl_crystal_size_max 0.6
_exptl_crystal_size_mid 0.47
_exptl_crystal_size_min 0.33
_refine_diff_density_max 0.927
_refine_diff_density_min -0.390
_refine_diff_density_rms 0.074
_refine_ls_extinction_method none
_refine_ls_goodness_of_fit_ref 1.260
_refine_ls_hydrogen_treatment mixed
_refine_ls_matrix_type full
_refine_ls_number_parameters 487
_refine_ls_number_reflns 8036
_refine_ls_number_restraints 84
_refine_ls_restrained_S_all 1.257
_refine_ls_R_factor_all 0.0730
_refine_ls_R_factor_gt 0.0698
_refine_ls_shift/su_max 0.001
_refine_ls_shift/su_mean 0.000
_refine_ls_structure_factor_coef Fsqd
_refine_ls_weighting_details 'w=1/[\s^2^(Fo^2^)+(0.0235P)^2^+8.3213P] where P=(Fo^2^+2Fc^2^)/3'
_refine_ls_weighting_scheme calc
_refine_ls_wR_factor_gt 0.1519
_refine_ls_wR_factor_ref 0.1534
_reflns_Friedel_coverage 0.000
_reflns_number_gt 7717
_reflns_number_total 8036
_reflns_threshold_expression 'I > 2\s(I)'
_cod_data_source_file c5sc00477b2.cif
_cod_data_source_block sa3204
_cod_depositor_comments 'Adding full bibliography for 1518782.cif.'
_cod_original_cell_volume 3518.8(12)
_cod_database_code 1518782
_shelxl_version_number 2013-4
_shelx_space_group_comment
;
The symmetry employed for this shelxl refinement is uniquely defined
by the following loop, which should always be used as a source of
symmetry information in preference to the above space-group names.
They are only intended as comments.
;
_diffrn_number_total 8495
_olex2_refinement_description
;
1. Fixed Uiso
 At 1.2 times of:
  All C(H) groups, All C(H,H) groups, All C(H,H,H,H) groups
 At 1.5 times of:
  All C(H,H,H) groups
2. Uiso/Uaniso restraints and constraints
Uanis(C24) \\sim Ueq, Uanis(C25) \\sim Ueq, Uanis(C26) \\sim Ueq, Uanis(C25A)
\\sim Ueq, Uanis(C24A) \\sim Ueq, Uanis(C26A) \\sim Ueq, Uanis(C33A) \\sim Ueq,
Uanis(C34A) \\sim Ueq, Uanis(C34) \\sim Ueq, Uanis(C33) \\sim Ueq, Uanis(C37A)
\\sim Ueq, Uanis(C37) \\sim Ueq, Uanis(C36) \\sim Ueq, Uanis(C36A) \\sim Ueq:
with sigma of 0.01 and sigma for terminal atoms of 0.02
3. Others
 Sof(H35C)=Sof(H35D)=Sof(H38C)=Sof(H38D)=Sof(C37A)=Sof(H37C)=Sof(H37D)=
 Sof(C36A)=Sof(H36C)=Sof(H36D)=Sof(C34A)=Sof(H34A)=Sof(C33A)=Sof(H33A)=1-FVAR(1)
 Sof(C33)=Sof(H33)=Sof(C34)=Sof(H34)=Sof(H35A)=Sof(H35B)=Sof(C36)=Sof(H36A)=
 Sof(H36B)=Sof(C37)=Sof(H37A)=Sof(H37B)=Sof(H38A)=Sof(H38B)=FVAR(1)
 Sof(C25A)=Sof(H25D)=Sof(H25E)=Sof(H25F)=Sof(C24A)=Sof(H24D)=Sof(H24E)=
 Sof(H24F)=Sof(C26A)=Sof(H26D)=Sof(H26E)=Sof(H26F)=1-FVAR(2)
 Sof(C24)=Sof(H24A)=Sof(H24B)=Sof(H24C)=Sof(C25)=Sof(H25A)=Sof(H25B)=Sof(H25C)=
 Sof(C26)=Sof(H26A)=Sof(H26B)=Sof(H26C)=FVAR(2)
4.a Ternary CH refined with riding coordinates:
 C33(H33), C34(H34), C34A(H34A), C33A(H33A)
4.b Secondary CH2 refined with riding coordinates:
 C35(H35A,H35B), C35(H35C,H35D), C36(H36A,H36B), C37(H37A,H37B), C38(H38A,
 H38B), C38(H38C,H38D), C37A(H37C,H37D), C36A(H36C,H36D)
4.c Aromatic/amide H refined with riding coordinates:
 C1(H1), C5(H5), C7(H7), C16(H16), C18(H18), C20(H20)
4.d Idealised Me refined as rotating group:
 C9(H9A,H9B,H9C), C10(H10A,H10B,H10C), C11(H11A,H11B,H11C), C13(H13A,H13B,
 H13C), C14(H14A,H14B,H14C), C15(H15A,H15B,H15C), C24(H24A,H24B,H24C), C25(H25A,
 H25B,H25C), C26(H26A,H26B,H26C), C28(H28A,H28B,H28C), C29(H29A,H29B,H29C),
 C30(H30A,H30B,H30C), C32(H32A,H32B,H32C), C25A(H25D,H25E,H25F), C24A(H24D,H24E,
 H24F), C26A(H26D,H26E,H26F)
;

loop_
_space_group_symop_operation_xyz
'x, y, z'
'-x+1/2, y+1/2, -z+1/2'
'-x, -y, -z'
'x-1/2, -y-1/2, z-1/2'

loop_
_atom_site_label
_atom_site_type_symbol
_atom_site_fract_x
_atom_site_fract_y
_atom_site_fract_z
_atom_site_U_iso_or_equiv
_atom_site_adp_type
_atom_site_occupancy
_atom_site_site_symmetry_order
_atom_site_calc_flag
_atom_site_refinement_flags_posn
_atom_site_refinement_flags_adp
_atom_site_refinement_flags_occupancy
_atom_site_disorder_assembly
_atom_site_disorder_group
Co1 Co 0.41829(2) 0.40713(4) 0.08002(2) 0.01966(11) Uani 1 1 d . . . . .
O1 O 0.42739(12) 0.4873(2) 0.16530(10) 0.0236(5) Uani 1 1 d . . . . .
O2 O 0.32265(13) 0.4932(2) 0.05863(10) 0.0240(5) Uani 1 1 d . . . . .
O3 O 0.31803(18) 0.1988(3) 0.06984(16) 0.0540(8) Uani 1 1 d . . . . .
O4 O 0.40451(16) 0.2136(3) 0.16650(14) 0.0431(7) Uani 1 1 d . . . . .
N1 N 0.51908(15) 0.3402(3) 0.09845(13) 0.0230(5) Uani 1 1 d . . . . .
N2 N 0.41872(16) 0.3595(3) -0.01126(13) 0.0262(6) Uani 1 1 d . . . . .
C1 C 0.56795(18) 0.3500(3) 0.15601(16) 0.0260(7) Uani 1 1 d . . . . .
H1 H 0.6176 0.3176 0.1570 0.031 Uiso 1 1 calc R . . . .
C2 C 0.55222(18) 0.4064(3) 0.21802(15) 0.0241(6) Uani 1 1 d . . . . .
C3 C 0.47979(18) 0.4662(3) 0.22023(15) 0.0219(6) Uani 1 1 d . . . . .
C4 C 0.46494(19) 0.5050(3) 0.28655(16) 0.0250(6) Uani 1 1 d . . . . .
C5 C 0.52328(19) 0.4846(3) 0.34301(15) 0.0257(7) Uani 1 1 d . . . . .
H5 H 0.5129 0.5077 0.3859 0.031 Uiso 1 1 calc R . . . .
C6 C 0.59674(19) 0.4320(3) 0.34127(16) 0.0250(6) Uani 1 1 d . . . . .
C7 C 0.60930(18) 0.3927(3) 0.27791(16) 0.0260(7) Uani 1 1 d . . . . .
H7 H 0.6568 0.3561 0.2744 0.031 Uiso 1 1 calc R . . . .
C8 C 0.65484(19) 0.4114(3) 0.40836(16) 0.0277(7) Uani 1 1 d . . . . .
C9 C 0.7365(2) 0.3842(4) 0.39471(18) 0.0393(9) Uani 1 1 d . . . . .
H9A H 0.7358 0.3067 0.3676 0.059 Uiso 1 1 calc GR . . . .
H9B H 0.7715 0.3728 0.4377 0.059 Uiso 1 1 calc GR . . . .
H9C H 0.7534 0.4560 0.3703 0.059 Uiso 1 1 calc GR . . . .
C10 C 0.6594(2) 0.5329(4) 0.45397(19) 0.0396(9) Uani 1 1 d . . . . .
H10A H 0.6772 0.6051 0.4304 0.059 Uiso 1 1 calc GR . . . .
H10B H 0.6949 0.5176 0.4963 0.059 Uiso 1 1 calc GR . . . .
H10C H 0.6090 0.5519 0.4637 0.059 Uiso 1 1 calc GR . . . .
C11 C 0.6284(2) 0.2953(4) 0.44638(19) 0.0403(9) Uani 1 1 d . . . . .
H11A H 0.5782 0.3127 0.4568 0.060 Uiso 1 1 calc GR . . . .
H11B H 0.6647 0.2808 0.4884 0.060 Uiso 1 1 calc GR . . . .
H11C H 0.6259 0.2194 0.4179 0.060 Uiso 1 1 calc GR . . . .
C12 C 0.3865(2) 0.5615(4) 0.29365(16) 0.0307(7) Uani 1 1 d . . . . .
C13 C 0.3797(2) 0.5827(5) 0.36916(19) 0.0505(12) Uani 1 1 d . . . . .
H13A H 0.3891 0.5023 0.3938 0.076 Uiso 1 1 calc GR . . . .
H13B H 0.3287 0.6133 0.3714 0.076 Uiso 1 1 calc GR . . . .
H13C H 0.4172 0.6459 0.3895 0.076 Uiso 1 1 calc GR . . . .
C14 C 0.3212(2) 0.4674(4) 0.26216(19) 0.0370(8) Uani 1 1 d . . . . .
H14A H 0.3197 0.4603 0.2135 0.055 Uiso 1 1 calc GR . . . .
H14B H 0.2725 0.4999 0.2703 0.055 Uiso 1 1 calc GR . . . .
H14C H 0.3308 0.3835 0.2831 0.055 Uiso 1 1 calc GR . . . .
C15 C 0.3749(2) 0.6943(4) 0.2573(2) 0.0401(9) Uani 1 1 d . . . . .
H15A H 0.4146 0.7531 0.2784 0.060 Uiso 1 1 calc GR . . . .
H15B H 0.3251 0.7286 0.2613 0.060 Uiso 1 1 calc GR . . . .
H15C H 0.3776 0.6839 0.2096 0.060 Uiso 1 1 calc GR . . . .
C16 C 0.36780(18) 0.3918(3) -0.06442(15) 0.0244(6) Uani 1 1 d . . . . .
H16 H 0.3776 0.3672 -0.1072 0.029 Uiso 1 1 calc R . . . .
C17 C 0.29815(18) 0.4615(3) -0.06344(15) 0.0235(6) Uani 1 1 d . . . . .
C18 C 0.24993(19) 0.4854(3) -0.12746(16) 0.0269(7) Uani 1 1 d . . . . .
H18 H 0.2662 0.4589 -0.1674 0.032 Uiso 1 1 calc R . . . .
C19 C 0.18002(19) 0.5464(3) -0.13264(16) 0.0280(7) Uani 1 1 d . . . . .
C20 C 0.15708(19) 0.5807(3) -0.07018(16) 0.0275(7) Uani 1 1 d . . . . .
H20 H 0.1092 0.6209 -0.0728 0.033 Uiso 1 1 calc R . . . .
C21 C 0.20038(18) 0.5589(3) -0.00552(16) 0.0237(6) Uani 1 1 d . . . . .
C22 C 0.27638(17) 0.5026(3) -0.00133(15) 0.0210(6) Uani 1 1 d . . . . .
C23 C 0.1275(2) 0.5772(4) -0.20187(18) 0.0416(9) Uani 1 1 d . . . . .
C24 C 0.1560(7) 0.5028(19) -0.2612(8) 0.048(3) Uani 0.568(12) 1 d . U P A 1
H24A H 0.2062 0.5343 -0.2659 0.073 Uiso 0.568(12) 1 calc GR . P A 1
H24B H 0.1201 0.5166 -0.3035 0.073 Uiso 0.568(12) 1 calc GR . P A 1
H24C H 0.1591 0.4117 -0.2508 0.073 Uiso 0.568(12) 1 calc GR . P A 1
C25 C 0.1184(7) 0.7148(8) -0.2121(4) 0.058(3) Uani 0.568(12) 1 d . U P A 1
H25A H 0.1016 0.7530 -0.1731 0.086 Uiso 0.568(12) 1 calc GR . P A 1
H25B H 0.0806 0.7312 -0.2528 0.086 Uiso 0.568(12) 1 calc GR . P A 1
H25C H 0.1671 0.7523 -0.2173 0.086 Uiso 0.568(12) 1 calc GR . P A 1
C26 C 0.0444(4) 0.5100(11) -0.2004(4) 0.052(3) Uani 0.568(12) 1 d . U P A 1
H26A H 0.0513 0.4184 -0.1930 0.077 Uiso 0.568(12) 1 calc GR . P A 1
H26B H 0.0102 0.5249 -0.2435 0.077 Uiso 0.568(12) 1 calc GR . P A 1
H26C H 0.0224 0.5471 -0.1638 0.077 Uiso 0.568(12) 1 calc GR . P A 1
C27 C 0.16752(18) 0.5873(3) 0.05976(16) 0.0270(7) Uani 1 1 d . . . . .
C28 C 0.0857(2) 0.6462(4) 0.04361(19) 0.0380(9) Uani 1 1 d . . . . .
H28A H 0.0873 0.7272 0.0198 0.057 Uiso 1 1 calc GR . . . .
H28B H 0.0673 0.6609 0.0857 0.057 Uiso 1 1 calc GR . . . .
H28C H 0.0514 0.5874 0.0152 0.057 Uiso 1 1 calc GR . . . .
C29 C 0.1630(2) 0.4599(4) 0.09859(18) 0.0351(8) Uani 1 1 d . . . . .
H29A H 0.1268 0.4025 0.0710 0.053 Uiso 1 1 calc GR . . . .
H29B H 0.1460 0.4772 0.1412 0.053 Uiso 1 1 calc GR . . . .
H29C H 0.2132 0.4199 0.1079 0.053 Uiso 1 1 calc GR . . . .
C30 C 0.2187(2) 0.6854(4) 0.10575(18) 0.0325(8) Uani 1 1 d . . . . .
H30A H 0.2698 0.6501 0.1194 0.049 Uiso 1 1 calc GR . . . .
H30B H 0.1969 0.7027 0.1459 0.049 Uiso 1 1 calc GR . . . .
H30C H 0.2214 0.7646 0.0808 0.049 Uiso 1 1 calc GR . . . .
C31 C 0.3712(2) 0.2521(4) 0.10342(18) 0.0312(7) Uani 1 1 d . . . . .
C32 C 0.3622(3) 0.1177(5) 0.1972(3) 0.0597(14) Uani 1 1 d . . . . .
H32A H 0.3478 0.0477 0.1654 0.090 Uiso 1 1 calc GR . . . .
H32B H 0.3164 0.1563 0.2085 0.090 Uiso 1 1 calc GR . . . .
H32C H 0.3942 0.0849 0.2383 0.090 Uiso 1 1 calc GR . . . .
C33 C 0.5336(5) 0.2463(10) 0.0438(4) 0.0217(17) Uani 0.499(12) 1 d . U P B 1
H33 H 0.5010 0.1703 0.0472 0.026 Uiso 0.499(12) 1 calc R . P B 1
C34 C 0.4989(4) 0.3150(9) -0.0221(3) 0.0231(17) Uani 0.499(12) 1 d . U P B 1
H34 H 0.5303 0.3917 -0.0273 0.028 Uiso 0.499(12) 1 calc R . P B 1
C35 C 0.4965(2) 0.2273(4) -0.08482(17) 0.0313(8) Uani 1 1 d . . . . .
H35A H 0.4457 0.1873 -0.0957 0.038 Uiso 0.499(12) 1 calc R . P B 1
H35B H 0.5027 0.2809 -0.1237 0.038 Uiso 0.499(12) 1 calc R . P B 1
H35C H 0.4874 0.3058 -0.1122 0.038 Uiso 0.501(12) 1 calc R . P B 2
H35D H 0.4611 0.1616 -0.1074 0.038 Uiso 0.501(12) 1 calc R . P B 2
C36 C 0.5572(5) 0.1208(9) -0.0765(4) 0.0310(19) Uani 0.499(12) 1 d . U P B 1
H36A H 0.5356 0.0417 -0.0613 0.037 Uiso 0.499(12) 1 calc R . P B 1
H36B H 0.5719 0.1037 -0.1206 0.037 Uiso 0.499(12) 1 calc R . P B 1
C37 C 0.6282(7) 0.1596(12) -0.0248(6) 0.032(2) Uani 0.499(12) 1 d . U P B 1
H37A H 0.6644 0.0876 -0.0190 0.038 Uiso 0.499(12) 1 calc R . P B 1
H37B H 0.6530 0.2320 -0.0433 0.038 Uiso 0.499(12) 1 calc R . P B 1
C38 C 0.6120(2) 0.1975(4) 0.04473(17) 0.0297(7) Uani 1 1 d . . . . .
H38A H 0.6205 0.1225 0.0748 0.036 Uiso 0.499(12) 1 calc R . P B 1
H38B H 0.6488 0.2639 0.0641 0.036 Uiso 0.499(12) 1 calc R . P B 1
H38C H 0.6613 0.2415 0.0579 0.036 Uiso 0.501(12) 1 calc R . P B 2
H38D H 0.6054 0.1412 0.0825 0.036 Uiso 0.501(12) 1 calc R . P B 2
C37A C 0.6156(7) 0.1124(11) -0.0188(6) 0.032(2) Uani 0.501(12) 1 d . U P B 2
H37C H 0.6691 0.0901 -0.0194 0.039 Uiso 0.501(12) 1 calc R . P B 2
H37D H 0.5874 0.0323 -0.0154 0.039 Uiso 0.501(12) 1 calc R . P B 2
C36A C 0.5814(6) 0.1804(11) -0.0851(4) 0.037(2) Uani 0.501(12) 1 d . U P B 2
H36C H 0.5814 0.1216 -0.1234 0.044 Uiso 0.501(12) 1 calc R . P B 2
H36D H 0.6133 0.2546 -0.0915 0.044 Uiso 0.501(12) 1 calc R . P B 2
C34A C 0.4760(4) 0.2552(9) -0.0136(3) 0.0236(17) Uani 0.501(12) 1 d . U P B 2
H34A H 0.4573 0.1750 0.0044 0.028 Uiso 0.501(12) 1 calc R . P B 2
C33A C 0.5469(5) 0.3007(10) 0.0349(4) 0.0233(17) Uani 0.501(12) 1 d . U P B 2
H33A H 0.5662 0.3784 0.0151 0.028 Uiso 0.501(12) 1 calc R . P B 2
C25A C 0.1702(8) 0.7131(13) -0.2294(6) 0.058(4) Uani 0.432(12) 1 d . U P A 2
H25D H 0.1730 0.7803 -0.1954 0.086 Uiso 0.432(12) 1 calc GR . P A 2
H25E H 0.1399 0.7428 -0.2720 0.086 Uiso 0.432(12) 1 calc GR . P A 2
H25F H 0.2215 0.6919 -0.2362 0.086 Uiso 0.432(12) 1 calc GR . P A 2
C24A C 0.1303(10) 0.484(2) -0.2534(10) 0.050(4) Uani 0.432(12) 1 d . U P A 2
H24D H 0.1829 0.4714 -0.2589 0.075 Uiso 0.432(12) 1 calc GR . P A 2
H24E H 0.0999 0.5129 -0.2961 0.075 Uiso 0.432(12) 1 calc GR . P A 2
H24F H 0.1098 0.4029 -0.2404 0.075 Uiso 0.432(12) 1 calc GR . P A 2
C26A C 0.0500(6) 0.6262(16) -0.1966(5) 0.062(4) Uani 0.432(12) 1 d . U P A 2
H26D H 0.0219 0.5598 -0.1775 0.093 Uiso 0.432(12) 1 calc GR . P A 2
H26E H 0.0225 0.6493 -0.2415 0.093 Uiso 0.432(12) 1 calc GR . P A 2
H26F H 0.0551 0.7012 -0.1673 0.093 Uiso 0.432(12) 1 calc GR . P A 2

loop_
_atom_site_aniso_label
_atom_site_aniso_U_11
_atom_site_aniso_U_22
_atom_site_aniso_U_33
_atom_site_aniso_U_23
_atom_site_aniso_U_13
_atom_site_aniso_U_12
Co1 0.0200(2) 0.0225(2) 0.01603(19) -0.00086(16) 0.00225(14) 0.00173(17)
O1 0.0244(11) 0.0281(12) 0.0173(10) -0.0025(9) 0.0015(8) 0.0043(9)
O2 0.0255(11) 0.0289(12) 0.0169(10) -0.0013(9) 0.0019(8) 0.0057(9)
O3 0.0478(17) 0.0550(19) 0.0552(18) -0.0116(15) -0.0008(14) -0.0234(15)
O4 0.0428(15) 0.0472(17) 0.0396(14) 0.0135(13) 0.0084(12) -0.0082(13)
N1 0.0226(13) 0.0281(14) 0.0191(12) -0.0031(10) 0.0060(10) 0.0015(11)
N2 0.0268(14) 0.0321(15) 0.0188(12) -0.0041(11) 0.0021(10) 0.0073(12)
C1 0.0189(14) 0.0356(18) 0.0232(15) -0.0010(13) 0.0031(12) 0.0041(13)
C2 0.0248(15) 0.0281(16) 0.0189(14) -0.0002(12) 0.0028(12) -0.0004(13)
C3 0.0254(15) 0.0235(15) 0.0158(13) -0.0003(11) 0.0014(11) -0.0003(12)
C4 0.0274(16) 0.0268(16) 0.0209(14) -0.0016(12) 0.0047(12) 0.0034(13)
C5 0.0306(17) 0.0293(16) 0.0174(13) -0.0025(12) 0.0050(12) 0.0017(13)
C6 0.0271(16) 0.0251(16) 0.0213(14) 0.0016(12) 0.0003(12) -0.0013(13)
C7 0.0225(15) 0.0317(17) 0.0224(14) -0.0017(13) 0.0005(12) 0.0020(13)
C8 0.0281(16) 0.0326(17) 0.0198(14) 0.0002(13) -0.0022(12) 0.0000(14)
C9 0.0304(18) 0.059(3) 0.0253(16) 0.0003(17) -0.0024(14) 0.0053(18)
C10 0.038(2) 0.045(2) 0.0311(18) -0.0091(17) -0.0054(15) -0.0006(17)
C11 0.042(2) 0.045(2) 0.0302(18) 0.0101(16) -0.0029(16) -0.0035(18)
C12 0.0322(17) 0.0383(19) 0.0211(15) -0.0050(14) 0.0037(13) 0.0102(15)
C13 0.043(2) 0.083(3) 0.0246(17) -0.012(2) 0.0053(16) 0.022(2)
C14 0.0301(18) 0.047(2) 0.0359(19) -0.0008(17) 0.0110(15) 0.0050(16)
C15 0.043(2) 0.0327(19) 0.042(2) -0.0061(16) -0.0013(17) 0.0090(17)
C16 0.0276(16) 0.0277(16) 0.0178(13) -0.0039(12) 0.0038(12) 0.0002(13)
C17 0.0217(15) 0.0263(15) 0.0218(14) -0.0021(12) 0.0023(12) -0.0025(12)
C18 0.0289(16) 0.0329(17) 0.0192(14) -0.0001(13) 0.0054(12) 0.0013(14)
C19 0.0259(16) 0.0344(18) 0.0223(15) 0.0007(13) 0.0014(12) 0.0025(14)
C20 0.0225(15) 0.0318(17) 0.0272(16) 0.0004(13) 0.0021(12) 0.0055(13)
C21 0.0227(15) 0.0238(15) 0.0241(15) -0.0006(12) 0.0028(12) 0.0005(12)
C22 0.0216(14) 0.0196(14) 0.0210(14) 0.0000(11) 0.0014(11) -0.0008(12)
C23 0.041(2) 0.055(3) 0.0238(16) 0.0016(17) -0.0053(15) 0.0152(19)
C24 0.033(6) 0.089(8) 0.021(4) -0.004(4) -0.002(4) 0.011(6)
C25 0.082(8) 0.046(5) 0.037(4) 0.007(3) -0.011(4) 0.016(5)
C26 0.027(3) 0.084(7) 0.037(4) 0.001(4) -0.010(3) 0.001(4)
C27 0.0238(15) 0.0323(17) 0.0251(15) -0.0006(13) 0.0055(12) 0.0023(14)
C28 0.0280(18) 0.052(2) 0.0355(19) -0.0020(17) 0.0090(15) 0.0058(17)
C29 0.0379(19) 0.039(2) 0.0315(17) 0.0029(15) 0.0143(15) -0.0022(16)
C30 0.0310(17) 0.0355(19) 0.0322(17) -0.0098(15) 0.0088(14) 0.0017(15)
C31 0.0279(17) 0.0337(18) 0.0340(17) 0.0009(15) 0.0111(14) 0.0025(15)
C32 0.085(4) 0.044(3) 0.064(3) 0.010(2) 0.047(3) -0.007(2)
C33 0.023(3) 0.021(4) 0.021(3) -0.001(3) 0.005(2) 0.004(3)
C34 0.023(3) 0.026(4) 0.022(3) -0.004(3) 0.007(2) 0.000(3)
C35 0.0317(17) 0.0392(19) 0.0220(15) -0.0086(14) 0.0023(13) 0.0081(15)
C36 0.036(4) 0.026(4) 0.032(4) -0.003(3) 0.009(3) 0.001(3)
C37 0.028(4) 0.036(6) 0.034(4) -0.005(4) 0.009(3) 0.011(4)
C38 0.0279(17) 0.0350(18) 0.0263(16) -0.0008(14) 0.0051(13) 0.0088(14)
C37A 0.034(5) 0.030(5) 0.034(4) -0.007(4) 0.011(3) 0.006(4)
C36A 0.044(4) 0.040(5) 0.028(4) -0.011(3) 0.010(3) 0.008(4)
C34A 0.026(3) 0.023(4) 0.023(3) -0.002(3) 0.007(2) -0.001(3)
C33A 0.025(4) 0.023(4) 0.023(3) 0.000(3) 0.008(3) 0.004(3)
C25A 0.059(7) 0.071(8) 0.037(5) 0.019(5) -0.005(5) 0.001(6)
C24A 0.046(9) 0.058(8) 0.037(8) -0.005(6) -0.013(7) 0.024(8)
C26A 0.045(6) 0.102(11) 0.034(5) 0.011(6) -0.007(4) 0.020(6)

loop_
_atom_type_symbol
_atom_type_description
_atom_type_scat_dispersion_real
_atom_type_scat_dispersion_imag
_atom_type_scat_source
C C 0.0033 0.0016 'International Tables Vol C Tables 4.2.6.8 and 6.1.1.4'
H H 0.0000 0.0000 'International Tables Vol C Tables 4.2.6.8 and 6.1.1.4'
Co Co 0.3494 0.9721 'International Tables Vol C Tables 4.2.6.8 and 6.1.1.4'
N N 0.0061 0.0033 'International Tables Vol C Tables 4.2.6.8 and 6.1.1.4'
O O 0.0106 0.0060 'International Tables Vol C Tables 4.2.6.8 and 6.1.1.4'

loop_
_geom_angle_atom_site_label_1
_geom_angle_atom_site_label_2
_geom_angle_atom_site_label_3
_geom_angle
O1 Co1 O2 85.32(9)
O1 Co1 N1 93.84(10)
O1 Co1 N2 167.65(12)
O1 Co1 C31 96.95(13)
O2 Co1 C31 92.32(13)
N1 Co1 O2 173.00(11)
N1 Co1 C31 94.67(14)
N2 Co1 O2 93.96(10)
N2 Co1 N1 85.37(11)
N2 Co1 C31 95.40(14)
C3 O1 Co1 127.6(2)
C22 O2 Co1 128.2(2)
C31 O4 C32 115.3(3)
C1 N1 Co1 126.2(2)
C1 N1 C33 120.5(4)
C1 N1 C33A 119.7(4)
C33 N1 Co1 112.1(3)
C33A N1 Co1 112.5(3)
C16 N2 Co1 126.3(2)
C16 N2 C34 118.6(3)
C16 N2 C34A 122.3(3)
C34 N2 Co1 112.4(3)
C34A N2 Co1 110.1(3)
N1 C1 H1 117.2
N1 C1 C2 125.7(3)
C2 C1 H1 117.2
C3 C2 C1 121.2(3)
C7 C2 C1 117.4(3)
C7 C2 C3 121.3(3)
O1 C3 C2 122.9(3)
O1 C3 C4 119.6(3)
C2 C3 C4 117.5(3)
C3 C4 C12 120.5(3)
C5 C4 C3 117.4(3)
C5 C4 C12 122.0(3)
C4 C5 H5 117.1
C4 C5 C6 125.8(3)
C6 C5 H5 117.1
C5 C6 C8 120.0(3)
C7 C6 C5 116.0(3)
C7 C6 C8 123.8(3)
C2 C7 H7 119.1
C6 C7 C2 121.9(3)
C6 C7 H7 119.1
C6 C8 C9 111.6(3)
C6 C8 C10 110.5(3)
C9 C8 C10 107.6(3)
C11 C8 C6 108.7(3)
C11 C8 C9 108.8(3)
C11 C8 C10 109.6(3)
C8 C9 H9A 109.5
C8 C9 H9B 109.5
C8 C9 H9C 109.5
H9A C9 H9B 109.5
H9A C9 H9C 109.5
H9B C9 H9C 109.5
C8 C10 H10A 109.5
C8 C10 H10B 109.5
C8 C10 H10C 109.5
H10A C10 H10B 109.5
H10A C10 H10C 109.5
H10B C10 H10C 109.5
C8 C11 H11A 109.5
C8 C11 H11B 109.5
C8 C11 H11C 109.5
H11A C11 H11B 109.5
H11A C11 H11C 109.5
H11B C11 H11C 109.5
C4 C12 C13 112.2(3)
C4 C12 C14 109.9(3)
C4 C12 C15 109.9(3)
C13 C12 C14 107.3(3)
C13 C12 C15 107.5(3)
C15 C12 C14 110.2(3)
C12 C13 H13A 109.5
C12 C13 H13B 109.5
C12 C13 H13C 109.5
H13A C13 H13B 109.5
H13A C13 H13C 109.5
H13B C13 H13C 109.5
C12 C14 H14A 109.5
C12 C14 H14B 109.5
C12 C14 H14C 109.5
H14A C14 H14B 109.5
H14A C14 H14C 109.5
H14B C14 H14C 109.5
C12 C15 H15A 109.5
C12 C15 H15B 109.5
C12 C15 H15C 109.5
H15A C15 H15B 109.5
H15A C15 H15C 109.5
H15B C15 H15C 109.5
N2 C16 H16 117.0
N2 C16 C17 126.0(3)
C17 C16 H16 117.0
C18 C17 C16 116.9(3)
C18 C17 C22 120.9(3)
C22 C17 C16 122.2(3)
C17 C18 H18 119.0
C19 C18 C17 122.1(3)
C19 C18 H18 119.0
C18 C19 C20 116.5(3)
C18 C19 C23 123.0(3)
C20 C19 C23 120.5(3)
C19 C20 H20 117.5
C21 C20 C19 124.9(3)
C21 C20 H20 117.5
C20 C21 C22 117.7(3)
C20 C21 C27 121.3(3)
C22 C21 C27 121.0(3)
O2 C22 C17 122.7(3)
O2 C22 C21 119.6(3)
C17 C22 C21 117.7(3)
C19 C23 C24 110.3(6)
C19 C23 C26 106.9(4)
C19 C23 C25A 103.0(5)
C24 C23 C26 102.6(6)
C25 C23 C19 111.2(4)
C25 C23 C24 114.9(8)
C25 C23 C26 110.3(6)
C24A C23 C19 114.1(8)
C24A C23 C25A 104.6(9)
C24A C23 C26A 116.1(9)
C26A C23 C19 114.7(5)
C26A C23 C25A 101.9(8)
C23 C24 H24A 109.5
C23 C24 H24B 109.5
C23 C24 H24C 109.5
H24A C24 H24B 109.5
H24A C24 H24C 109.5
H24B C24 H24C 109.5
C23 C25 H25A 109.5
C23 C25 H25B 109.5
C23 C25 H25C 109.5
H25A C25 H25B 109.5
H25A C25 H25C 109.5
H25B C25 H25C 109.5
C23 C26 H26A 109.5
C23 C26 H26B 109.5
C23 C26 H26C 109.5
H26A C26 H26B 109.5
H26A C26 H26C 109.5
H26B C26 H26C 109.5
C21 C27 C28 112.5(3)
C29 C27 C21 108.7(3)
C29 C27 C28 108.0(3)
C29 C27 C30 110.3(3)
C30 C27 C21 110.7(3)
C30 C27 C28 106.7(3)
C27 C28 H28A 109.5
C27 C28 H28B 109.5
C27 C28 H28C 109.5
H28A C28 H28B 109.5
H28A C28 H28C 109.5
H28B C28 H28C 109.5
C27 C29 H29A 109.5
C27 C29 H29B 109.5
C27 C29 H29C 109.5
H29A C29 H29B 109.5
H29A C29 H29C 109.5
H29B C29 H29C 109.5
C27 C30 H30A 109.5
C27 C30 H30B 109.5
C27 C30 H30C 109.5
H30A C30 H30B 109.5
H30A C30 H30C 109.5
H30B C30 H30C 109.5
O3 C31 Co1 126.3(3)
O3 C31 O4 123.6(4)
O4 C31 Co1 110.0(3)
O4 C32 H32A 109.5
O4 C32 H32B 109.5
O4 C32 H32C 109.5
H32A C32 H32B 109.5
H32A C32 H32C 109.5
H32B C32 H32C 109.5
N1 C33 H33 106.6
N1 C33 C34 103.0(6)
C34 C33 H33 106.6
C38 C33 N1 119.7(6)
C38 C33 H33 106.6
C38 C33 C34 113.7(7)
N2 C34 H34 108.9
C33 C34 N2 104.7(6)
C33 C34 H34 108.9
C33 C34 C35 111.7(7)
C35 C34 N2 113.7(5)
C35 C34 H34 108.9
C34 C35 H35A 108.5
C34 C35 H35B 108.5
H35A C35 H35B 107.5
H35C C35 H35D 107.4
C36 C35 C34 115.2(4)
C36 C35 H35A 108.5
C36 C35 H35B 108.5
C36A C35 H35C 108.2
C36A C35 H35D 108.2
C34A C35 H35C 108.2
C34A C35 H35D 108.2
C34A C35 C36A 116.3(4)
C35 C36 H36A 109.4
C35 C36 H36B 109.4
H36A C36 H36B 108.0
C37 C36 C35 110.9(7)
C37 C36 H36A 109.4
C37 C36 H36B 109.4
C36 C37 H37A 108.6
C36 C37 H37B 108.6
H37A C37 H37B 107.6
C38 C37 C36 114.5(9)
C38 C37 H37A 108.6
C38 C37 H37B 108.6
C33 C38 C37 114.4(6)
C33 C38 H38A 108.7
C33 C38 H38B 108.7
C37 C38 H38A 108.7
C37 C38 H38B 108.7
H38A C38 H38B 107.6
H38C C38 H38D 107.5
C37A C38 H38C 108.4
C37A C38 H38D 108.4
C37A C38 C33A 115.4(6)
C33A C38 H38C 108.4
C33A C38 H38D 108.4
C38 C37A H37C 109.2
C38 C37A H37D 109.2
H37C C37A H37D 107.9
C36A C37A C38 112.0(8)
C36A C37A H37C 109.2
C36A C37A H37D 109.2
C35 C36A H36C 109.3
C35 C36A H36D 109.3
C37A C36A C35 111.4(8)
C37A C36A H36C 109.3
C37A C36A H36D 109.3
H36C C36A H36D 108.0
N2 C34A C35 116.0(5)
N2 C34A H34A 109.0
N2 C34A C33A 104.0(6)
C35 C34A H34A 109.0
C33A C34A C35 109.7(7)
C33A C34A H34A 109.0
N1 C33A C38 115.6(6)
N1 C33A C34A 105.3(6)
N1 C33A H33A 107.9
C38 C33A H33A 107.9
C34A C33A C38 111.9(7)
C34A C33A H33A 107.9
C23 C25A H25D 109.5
C23 C25A H25E 109.5
C23 C25A H25F 109.5
H25D C25A H25E 109.5
H25D C25A H25F 109.5
H25E C25A H25F 109.5
C23 C24A H24D 109.5
C23 C24A H24E 109.5
C23 C24A H24F 109.5
H24D C24A H24E 109.5
H24D C24A H24F 109.5
H24E C24A H24F 109.5
C23 C26A H26D 109.5
C23 C26A H26E 109.5
C23 C26A H26F 109.5
H26D C26A H26E 109.5
H26D C26A H26F 109.5
H26E C26A H26F 109.5

loop_
_geom_bond_atom_site_label_1
_geom_bond_atom_site_label_2
_geom_bond_distance
Co1 O1 1.858(2)
Co1 O2 1.878(2)
Co1 N1 1.872(3)
Co1 N2 1.872(3)
Co1 C31 1.895(4)
O1 C3 1.306(4)
O2 C22 1.312(3)
O3 C31 1.178(4)
O4 C31 1.336(4)
O4 C32 1.437(5)
N1 C1 1.297(4)
N1 C33 1.507(8)
N1 C33A 1.486(8)
N2 C16 1.292(4)
N2 C34 1.534(7)
N2 C34A 1.478(7)
C1 H1 0.9300
C1 C2 1.429(4)
C2 C3 1.422(4)
C2 C7 1.411(4)
C3 C4 1.440(4)
C4 C5 1.386(4)
C4 C12 1.526(5)
C5 H5 0.9300
C5 C6 1.406(5)
C6 C7 1.373(4)
C6 C8 1.533(4)
C7 H7 0.9300
C8 C9 1.534(5)
C8 C10 1.537(5)
C8 C11 1.530(5)
C9 H9A 0.9600
C9 H9B 0.9600
C9 H9C 0.9600
C10 H10A 0.9600
C10 H10B 0.9600
C10 H10C 0.9600
C11 H11A 0.9600
C11 H11B 0.9600
C11 H11C 0.9600
C12 C13 1.536(5)
C12 C14 1.543(5)
C12 C15 1.541(5)
C13 H13A 0.9600
C13 H13B 0.9600
C13 H13C 0.9600
C14 H14A 0.9600
C14 H14B 0.9600
C14 H14C 0.9600
C15 H15A 0.9600
C15 H15B 0.9600
C15 H15C 0.9600
C16 H16 0.9300
C16 C17 1.422(4)
C17 C18 1.409(4)
C17 C22 1.417(4)
C18 H18 0.9300
C18 C19 1.367(5)
C19 C20 1.413(5)
C19 C23 1.536(4)
C20 H20 0.9300
C20 C21 1.381(4)
C21 C22 1.444(4)
C21 C27 1.537(4)
C23 C24 1.560(16)
C23 C25 1.437(9)
C23 C26 1.622(9)
C23 C25A 1.723(13)
C23 C24A 1.41(2)
C23 C26A 1.475(12)
C24 H24A 0.9600
C24 H24B 0.9600
C24 H24C 0.9600
C25 H25A 0.9600
C25 H25B 0.9600
C25 H25C 0.9600
C26 H26A 0.9600
C26 H26B 0.9600
C26 H26C 0.9600
C27 C28 1.539(5)
C27 C29 1.531(5)
C27 C30 1.534(5)
C28 H28A 0.9600
C28 H28B 0.9600
C28 H28C 0.9600
C29 H29A 0.9600
C29 H29B 0.9600
C29 H29C 0.9600
C30 H30A 0.9600
C30 H30B 0.9600
C30 H30C 0.9600
C32 H32A 0.9600
C32 H32B 0.9600
C32 H32C 0.9600
C33 H33 0.9800
C33 C34 1.509(12)
C33 C38 1.463(8)
C34 H34 0.9800
C34 C35 1.529(7)
C35 H35A 0.9700
C35 H35B 0.9700
C35 H35C 0.9700
C35 H35D 0.9700
C35 C36 1.518(8)
C35 C36A 1.570(9)
C35 C34A 1.544(7)
C36 H36A 0.9700
C36 H36B 0.9700
C36 C37 1.514(15)
C37 H37A 0.9700
C37 H37B 0.9700
C37 C38 1.507(13)
C38 H38A 0.9700
C38 H38B 0.9700
C38 H38C 0.9700
C38 H38D 0.9700
C38 C37A 1.543(12)
C38 C33A 1.548(9)
C37A H37C 0.9700
C37A H37D 0.9700
C37A C36A 1.511(16)
C36A H36C 0.9700
C36A H36D 0.9700
C34A H34A 0.9800
C34A C33A 1.500(12)
C33A H33A 0.9800
C25A H25D 0.9600
C25A H25E 0.9600
C25A H25F 0.9600
C24A H24D 0.9600
C24A H24E 0.9600
C24A H24F 0.9600
C26A H26D 0.9600
C26A H26E 0.9600
C26A H26F 0.9600

loop_
_geom_torsion_atom_site_label_1
_geom_torsion_atom_site_label_2
_geom_torsion_atom_site_label_3
_geom_torsion_atom_site_label_4
_geom_torsion
Co1 O1 C3 C2 19.8(4)
Co1 O1 C3 C4 -160.4(2)
Co1 O2 C22 C17 -9.2(4)
Co1 O2 C22 C21 171.9(2)
Co1 N1 C1 C2 4.6(5)
Co1 N1 C33 C34 44.7(8)
Co1 N1 C33 C38 171.9(6)
Co1 N1 C33A C38 -156.3(5)
Co1 N1 C33A C34A -32.3(9)
Co1 N2 C16 C17 -5.2(5)
Co1 N2 C34 C33 34.9(8)
Co1 N2 C34 C35 157.1(4)
Co1 N2 C34A C35 -166.6(5)
Co1 N2 C34A C33A -46.1(8)
O1 Co1 O2 C22 170.8(3)
O1 Co1 N1 C1 3.6(3)
O1 Co1 N1 C33 171.2(5)
O1 Co1 N1 C33A -162.0(5)
O1 Co1 N2 C16 -82.3(6)
O1 Co1 N2 C34 78.5(7)
O1 Co1 N2 C34A 110.3(6)
O1 Co1 C31 O3 135.8(4)
O1 Co1 C31 O4 -40.7(3)
O1 C3 C4 C5 -177.9(3)
O1 C3 C4 C12 4.3(5)
O2 Co1 O1 C3 171.1(3)
O2 Co1 N2 C16 3.9(3)
O2 Co1 N2 C34 164.8(4)
O2 Co1 N2 C34A -163.5(4)
O2 Co1 C31 O3 50.3(4)
O2 Co1 C31 O4 -126.3(2)
N1 Co1 O1 C3 -15.8(3)
N1 Co1 N2 C16 -169.1(3)
N1 Co1 N2 C34 -8.3(4)
N1 Co1 N2 C34A 23.5(5)
N1 Co1 C31 O3 -129.7(4)
N1 Co1 C31 O4 53.7(3)
N1 C1 C2 C3 -4.3(6)
N1 C1 C2 C7 171.7(3)
N1 C33 C34 N2 -48.0(9)
N1 C33 C34 C35 -171.5(5)
N1 C33 C38 C37 -152.6(9)
N1 C33 C38 C37A -175.2(8)
N1 C33 C38 C33A -70.6(12)
N2 Co1 O1 C3 -101.7(5)
N2 Co1 O2 C22 3.2(3)
N2 Co1 N1 C1 171.3(3)
N2 Co1 N1 C33 -21.2(5)
N2 Co1 N1 C33A 5.6(5)
N2 Co1 C31 O3 -43.9(4)
N2 Co1 C31 O4 139.5(2)
N2 C16 C17 C18 -179.2(3)
N2 C16 C17 C22 -0.9(5)
N2 C34 C35 C36 -144.6(7)
N2 C34 C35 C36A -175.1(7)
N2 C34 C35 C34A -62.2(8)
N2 C34A C33A N1 48.5(9)
N2 C34A C33A C38 174.8(5)
C1 N1 C33 C34 -147.0(6)
C1 N1 C33 C38 -19.7(10)
C1 N1 C33A C38 37.0(9)
C1 N1 C33A C34A 161.0(6)
C1 C2 C3 O1 -8.3(5)
C1 C2 C3 C4 171.9(3)
C1 C2 C7 C6 -173.5(3)
C2 C3 C4 C5 1.9(5)
C2 C3 C4 C12 -175.9(3)
C3 C2 C7 C6 2.4(5)
C3 C4 C5 C6 1.6(5)
C3 C4 C12 C13 173.9(3)
C3 C4 C12 C14 54.7(4)
C3 C4 C12 C15 -66.7(4)
C4 C5 C6 C7 -3.1(5)
C4 C5 C6 C8 -178.2(3)
C5 C4 C12 C13 -3.8(5)
C5 C4 C12 C14 -123.0(3)
C5 C4 C12 C15 115.6(4)
C5 C6 C7 C2 1.0(5)
C5 C6 C8 C9 -166.6(3)
C5 C6 C8 C10 -46.9(4)
C5 C6 C8 C11 73.4(4)
C7 C2 C3 O1 175.9(3)
C7 C2 C3 C4 -3.8(5)
C7 C6 C8 C9 18.7(5)
C7 C6 C8 C10 138.4(4)
C7 C6 C8 C11 -101.3(4)
C8 C6 C7 C2 175.9(3)
C12 C4 C5 C6 179.4(3)
C16 N2 C34 C33 -162.7(6)
C16 N2 C34 C35 -40.4(8)
C16 N2 C34A C35 25.4(9)
C16 N2 C34A C33A 145.9(6)
C16 C17 C18 C19 177.1(3)
C16 C17 C22 O2 8.3(5)
C16 C17 C22 C21 -172.7(3)
C17 C18 C19 C20 -2.1(5)
C17 C18 C19 C23 178.1(3)
C18 C17 C22 O2 -173.4(3)
C18 C17 C22 C21 5.5(5)
C18 C19 C20 C21 1.1(5)
C18 C19 C23 C24 12.8(8)
C18 C19 C23 C25 -116.0(7)
C18 C19 C23 C26 123.6(5)
C18 C19 C23 C25A -78.5(7)
C18 C19 C23 C24A 34.3(10)
C18 C19 C23 C26A 171.7(8)
C19 C20 C21 C22 3.1(5)
C19 C20 C21 C27 -174.0(3)
C20 C19 C23 C24 -167.0(7)
C20 C19 C23 C25 64.3(7)
C20 C19 C23 C26 -56.2(6)
C20 C19 C23 C25A 101.7(7)
C20 C19 C23 C24A -145.5(9)
C20 C19 C23 C26A -8.1(9)
C20 C21 C22 O2 172.7(3)
C20 C21 C22 C17 -6.3(4)
C20 C21 C27 C28 -2.6(5)
C20 C21 C27 C29 117.0(3)
C20 C21 C27 C30 -121.8(3)
C22 C17 C18 C19 -1.3(5)
C22 C21 C27 C28 -179.6(3)
C22 C21 C27 C29 -60.1(4)
C22 C21 C27 C30 61.2(4)
C23 C19 C20 C21 -179.1(4)
C27 C21 C22 O2 -10.2(5)
C27 C21 C22 C17 170.9(3)
C31 Co1 O1 C3 79.4(3)
C31 Co1 O2 C22 -92.4(3)
C31 Co1 N1 C1 -93.7(3)
C31 Co1 N1 C33 73.9(5)
C31 Co1 N1 C33A 100.7(5)
C31 Co1 N2 C16 96.6(3)
C31 Co1 N2 C34 -102.5(5)
C31 Co1 N2 C34A -70.8(5)
C32 O4 C31 Co1 164.8(3)
C32 O4 C31 O3 -11.8(6)
C33 N1 C1 C2 -161.9(6)
C33 N1 C33A C38 -62.1(11)
C33 N1 C33A C34A 62.0(12)
C33 C34 C35 C36 -26.3(9)
C33 C34 C35 C36A -56.8(8)
C33 C34 C35 C34A 56.0(9)
C33 C38 C37A C36A 52.2(10)
C33 C38 C33A N1 67.2(11)
C33 C38 C33A C34A -53.3(12)
C34 N2 C16 C17 -165.0(5)
C34 N2 C34A C35 -66.5(8)
C34 N2 C34A C33A 54.0(9)
C34 C33 C38 C37 -30.5(10)
C34 C33 C38 C37A -53.1(9)
C34 C33 C38 C33A 51.5(12)
C34 C35 C36 C37 -27.0(10)
C34 C35 C36A C37A 56.7(9)
C34 C35 C34A N2 69.3(9)
C34 C35 C34A C33A -48.1(9)
C35 C36 C37 C38 55.2(12)
C35 C34A C33A N1 173.2(5)
C35 C34A C33A C38 -60.5(10)
C36 C35 C36A C37A -53.8(11)
C36 C35 C34A N2 178.5(7)
C36 C35 C34A C33A 61.1(8)
C36 C37 C38 C33 -25.8(11)
C36 C37 C38 C37A 60(2)
C36 C37 C38 C33A -51.5(10)
C37 C38 C37A C36A -50(2)
C37 C38 C33A N1 174.9(8)
C37 C38 C33A C34A 54.4(9)
C38 C33 C34 N2 -178.9(5)
C38 C33 C34 C35 57.6(11)
C38 C37A C36A C35 -55.0(13)
C37A C38 C33A N1 153.3(8)
C37A C38 C33A C34A 32.8(9)
C36A C35 C36 C37 53.8(10)
C36A C35 C34A N2 147.9(8)
C36A C35 C34A C33A 30.5(9)
C34A N2 C16 C17 160.7(5)
C34A N2 C34 C33 -56.9(9)
C34A N2 C34 C35 65.4(8)
C34A C35 C36 C37 -57.5(9)
C34A C35 C36A C37A 26.8(10)
C33A N1 C1 C2 169.3(6)
C33A N1 C33 C34 -51.4(11)
C33A N1 C33 C38 75.8(13)
C33A C38 C37A C36A 25.9(11)
